data_1517214
loop_
_publ_author_name
'Mondal, Barnali'
'Zhang, Tingting'
'Prabhakar, Rajeev'
'Captain, Burjor'
'Ramamurthy, V.'

_publ_section_title
;
 Role of hydrogen bonds in molecular packing of photoreactive crystals:
 templating photodimerization of protonated stilbazoles in crystalline
 state with a combination of water molecules and chloride ions.
;
_journal_issue 11
_journal_name_full
'Photochemical &amp; photobiological sciences : Official journal of the European Photochemistry Association and the European Society for Photobiology'
_journal_page_first 1509
_journal_page_last 1520
_journal_paper_doi 10.1039/c4pp00221k
_journal_volume 13
_journal_year 2014
_chemical_formula_sum 'C15.5 H17 Cl1.5 N O2'
_chemical_formula_weight 302.48
_chemical_name_systematic
; 
 ? 
;
_space_group_IT_number 15
_symmetry_cell_setting monoclinic
_symmetry_space_group_name_Hall '-C 2yc'
_symmetry_space_group_name_H-M 'C 1 2/c 1'
_atom_sites_solution_hydrogens geom
_atom_sites_solution_primary direct
_atom_sites_solution_secondary difmap
_audit_creation_method SHELXL-97
_cell_angle_alpha 90.00
_cell_angle_beta 125.7690(10)
_cell_angle_gamma 90.00
_cell_formula_units_Z 8
_cell_length_a 26.8921(14)
_cell_length_b 7.9472(4)
_cell_length_c 18.2890(9)
_cell_measurement_reflns_used 5788
_cell_measurement_temperature 296(2)
_cell_measurement_theta_max 29.67
_cell_measurement_theta_min 2.24
_cell_volume 3171.4(3)
_computing_cell_refinement 'SAINT+  V7.46A (Bruker, 2007)'
_computing_data_collection 'APEX2 v2.2-0 (Bruker, 2007)'
_computing_data_reduction 'SAINT+  V7.46A (Bruker, 2007)'
_computing_molecular_graphics 'XSHELL v4.02 (Bruker, 2000)'
_computing_publication_material 'XCIF v6.12 (Bruker, 2001)'
_computing_structure_refinement 'SHELXL-97 (Sheldrick, 2008)'
_computing_structure_solution 'SHELXS-97 (Sheldrick, 2008)'
_diffrn_ambient_temperature 296(2)
_diffrn_measured_fraction_theta_full 1.000
_diffrn_measured_fraction_theta_max 1.000
_diffrn_measurement_device_type 'Bruker SMART APEX2 CCD diffractometer'
_diffrn_measurement_method 'omega scans'
_diffrn_radiation_monochromator graphite
_diffrn_radiation_source 'fine-focus sealed tube'
_diffrn_radiation_type MoK\a
_diffrn_radiation_wavelength 0.71073
_diffrn_reflns_av_R_equivalents 0.0237
_diffrn_reflns_av_sigmaI/netI 0.0185
_diffrn_reflns_limit_h_max 32
_diffrn_reflns_limit_h_min -32
_diffrn_reflns_limit_k_max 9
_diffrn_reflns_limit_k_min -9
_diffrn_reflns_limit_l_max 22
_diffrn_reflns_limit_l_min -22
_diffrn_reflns_number 13442
_diffrn_reflns_theta_full 26.00
_diffrn_reflns_theta_max 26.00
_diffrn_reflns_theta_min 1.87
_exptl_absorpt_coefficient_mu 0.326
_exptl_absorpt_correction_T_max 0.9682
_exptl_absorpt_correction_T_min 0.8754
_exptl_absorpt_correction_type multi-scan
_exptl_absorpt_process_details '(SADABS 2007/4 Bruker)'
_exptl_crystal_colour Yellow
_exptl_crystal_density_diffrn 1.267
_exptl_crystal_density_method 'not measured'
_exptl_crystal_description Block
_exptl_crystal_F_000 1268
_exptl_crystal_size_max 0.42
_exptl_crystal_size_mid 0.28
_exptl_crystal_size_min 0.10
_refine_diff_density_max 0.767
_refine_diff_density_min -0.523
_refine_diff_density_rms 0.087
_refine_ls_extinction_method none
_refine_ls_goodness_of_fit_ref 1.059
_refine_ls_hydrogen_treatment mixed
_refine_ls_matrix_type full
_refine_ls_number_parameters 193
_refine_ls_number_reflns 3115
_refine_ls_number_restraints 2
_refine_ls_restrained_S_all 1.084
_refine_ls_R_factor_all 0.0699
_refine_ls_R_factor_gt 0.0621
_refine_ls_shift/su_max 0.000
_refine_ls_shift/su_mean 0.000
_refine_ls_structure_factor_coef Fsqd
_refine_ls_weighting_details 'calc w=1/[\s^2^(Fo^2^)+(0.1173P)^2^+3.1932P] where P=(Fo^2^+2Fc^2^)/3'
_refine_ls_weighting_scheme calc
_refine_ls_wR_factor_gt 0.1911
_refine_ls_wR_factor_ref 0.2023
_reflns_number_gt 2633
_reflns_number_total 3115
_reflns_threshold_expression >2sigma(I)
_cod_data_source_file c4pp00221k2.cif
_cod_data_source_block collect_0m
_cod_depositor_comments
;
The following automatic conversions were performed:

'_symmetry_cell_setting' value 'Monoclinic' changed to 'monoclinic'
according to
/usr/data/users/saulius/crontab/automatic-downloads/rss-feeds/RSC/lib/dictionaries/cif_core.dic
dictionary named 'cif_core.dic' version 2.4.2 from
2011-04-26.

'_exptl_absorpt_correction_type' value 'Multi-scan'
changed to 'multi-scan' according to
/usr/data/users/saulius/crontab/automatic-downloads/rss-feeds/RSC/lib/dictionaries/cif_core.dic
dictionary named 'cif_core.dic' version 2.4.2 from 2011-04-26.

Automatic conversion script
Id: cif_fix_values 2281 2013-09-26 08:29:07Z andrius 

 Adding full bibliography for 1517213--1517216.cif.
;
_cod_original_sg_symbol_H-M C2/c
_cod_original_formula_sum 'C15.50 H17 Cl1.50 N O2'
_cod_database_code 1517214

loop_
_symmetry_equiv_pos_as_xyz
'x, y, z'
'-x, y, -z+1/2'
'x+1/2, y+1/2, z'
'-x+1/2, y+1/2, -z+1/2'
'-x, -y, -z'
'x, -y, z-1/2'
'-x+1/2, -y+1/2, -z'
'x+1/2, -y+1/2, z-1/2'

loop_
_atom_site_label
_atom_site_type_symbol
_atom_site_fract_x
_atom_site_fract_y
_atom_site_fract_z
_atom_site_U_iso_or_equiv
_atom_site_adp_type
_atom_site_occupancy
_atom_site_symmetry_multiplicity
_atom_site_calc_flag
_atom_site_refinement_flags
Cl1 Cl 0.34222(3) 0.30810(12) 0.16012(5) 0.0731(3) Uani 1 1 d .
Cl2 Cl 0.9282(4) 0.8808(10) 0.7020(5) 0.345(5) Uani 0.50 1 d PD
N1 N 0.23532(10) 1.1316(3) 0.14180(15) 0.0571(5) Uani 1 1 d .
H1A H 0.2684 1.1868 0.1614 0.069 Uiso 1 1 calc R
O1 O -0.14385(9) 0.5636(3) -0.17056(13) 0.0682(6) Uani 1 1 d .
O2 O -0.17254(9) 0.4653(3) -0.06537(14) 0.0683(6) Uani 1 1 d .
C1 C 0.19495(13) 1.1058(3) 0.05298(18) 0.0576(6) Uani 1 1 d .
H1 H 0.2029 1.1479 0.0134 0.069 Uiso 1 1 calc R
C2 C 0.14259(12) 1.0187(4) 0.02050(17) 0.0556(6) Uani 1 1 d .
H2 H 0.1151 1.0012 -0.0412 0.067 Uiso 1 1 calc R
C3 C 0.12924(11) 0.9549(3) 0.07837(16) 0.0486(6) Uani 1 1 d .
C4 C 0.17269(12) 0.9843(3) 0.17091(17) 0.0540(6) Uani 1 1 d .
H4 H 0.1659 0.9437 0.2121 0.065 Uiso 1 1 calc R
C5 C 0.22510(12) 1.0728(4) 0.20070(18) 0.0596(7) Uani 1 1 d .
H5 H 0.2537 1.0922 0.2620 0.072 Uiso 1 1 calc R
C6 C 0.07142(12) 0.8653(3) 0.04046(18) 0.0556(6) Uani 1 1 d .
H6 H 0.0462 0.8512 -0.0217 0.067 Uiso 1 1 calc R
C7 C 0.05146(12) 0.8026(3) 0.08594(18) 0.0531(6) Uani 1 1 d .
H7 H 0.0766 0.8161 0.1482 0.064 Uiso 1 1 calc R
C8 C -0.00653(11) 0.7141(3) 0.04717(18) 0.0520(6) Uani 1 1 d .
C9 C -0.04720(12) 0.6824(3) -0.04578(18) 0.0523(6) Uani 1 1 d .
H9 H -0.0371 0.7184 -0.0840 0.063 Uiso 1 1 calc R
C10 C -0.10181(11) 0.5988(3) -0.08143(17) 0.0518(6) Uani 1 1 d .
C11 C -0.11743(12) 0.5441(3) -0.02410(19) 0.0541(6) Uani 1 1 d .
C12 C -0.07753(13) 0.5749(4) 0.06737(19) 0.0610(7) Uani 1 1 d .
H12 H -0.0876 0.5393 0.1057 0.073 Uiso 1 1 calc R
C13 C -0.02254(14) 0.6587(4) 0.10256(19) 0.0603(7) Uani 1 1 d .
H13 H 0.0039 0.6779 0.1643 0.072 Uiso 1 1 calc R
C14 C -0.13030(17) 0.6217(5) -0.2309(2) 0.0785(9) Uani 1 1 d .
H14A H -0.1251 0.7417 -0.2258 0.118 Uiso 1 1 calc R
H14B H -0.1634 0.5929 -0.2916 0.118 Uiso 1 1 calc R
H14C H -0.0932 0.5697 -0.2160 0.118 Uiso 1 1 calc R
C15 C -0.19217(16) 0.4157(5) -0.0108(3) 0.0819(9) Uani 1 1 d .
H15A H -0.1643 0.3335 0.0325 0.123 Uiso 1 1 calc R
H15B H -0.2325 0.3681 -0.0483 0.123 Uiso 1 1 calc R
H15C H -0.1929 0.5122 0.0202 0.123 Uiso 1 1 calc R
C21 C 1.0000 0.785(2) 0.7500 0.155(7) Uani 0.50 2 d SPD
H21A H 0.9944 0.7118 0.7034 0.185 Uiso 0.25 1 calc PR
H21B H 1.0056 0.7118 0.7966 0.185 Uiso 0.25 1 calc PR
C22 C 1.0000 0.9517(15) 0.7500 0.123(6) Uani 0.50 2 d SPD
H22A H 1.0056 1.0262 0.7963 0.148 Uiso 0.25 1 calc PR
H22B H 0.9944 1.0262 0.7037 0.148 Uiso 0.25 1 calc PR

loop_
_atom_site_aniso_label
_atom_site_aniso_U_11
_atom_site_aniso_U_22
_atom_site_aniso_U_33
_atom_site_aniso_U_23
_atom_site_aniso_U_13
_atom_site_aniso_U_12
Cl1 0.0628(5) 0.1142(7) 0.0511(4) -0.0066(3) 0.0383(4) -0.0162(4)
Cl2 0.591(17) 0.224(6) 0.423(12) 0.050(8) 0.411(13) 0.019(9)
N1 0.0471(11) 0.0666(13) 0.0580(12) 0.0007(10) 0.0309(10) -0.0006(10)
O1 0.0627(12) 0.0818(13) 0.0590(11) -0.0107(9) 0.0350(10) -0.0180(10)
O2 0.0591(11) 0.0758(13) 0.0777(13) -0.0045(10) 0.0442(11) -0.0097(9)
C1 0.0620(15) 0.0623(15) 0.0580(15) 0.0060(12) 0.0404(13) 0.0070(12)
C2 0.0555(14) 0.0639(15) 0.0437(12) 0.0008(11) 0.0269(11) 0.0050(12)
C3 0.0463(12) 0.0469(12) 0.0500(13) 0.0029(10) 0.0267(11) 0.0088(9)
C4 0.0519(14) 0.0624(15) 0.0489(13) 0.0089(11) 0.0301(11) 0.0071(11)
C5 0.0497(14) 0.0761(17) 0.0475(13) 0.0030(12) 0.0252(12) 0.0038(12)
C6 0.0525(14) 0.0571(14) 0.0493(13) -0.0015(11) 0.0253(11) 0.0021(11)
C7 0.0491(13) 0.0540(14) 0.0498(13) -0.0015(10) 0.0253(11) 0.0049(10)
C8 0.0503(13) 0.0466(13) 0.0582(14) -0.0027(10) 0.0311(12) 0.0056(10)
C9 0.0534(14) 0.0499(13) 0.0593(14) -0.0017(11) 0.0361(12) 0.0028(10)
C10 0.0500(13) 0.0480(13) 0.0572(14) -0.0051(10) 0.0312(12) 0.0021(10)
C11 0.0524(13) 0.0483(13) 0.0667(16) -0.0020(11) 0.0377(13) 0.0028(10)
C12 0.0634(16) 0.0637(16) 0.0654(16) 0.0031(13) 0.0430(14) 0.0031(13)
C13 0.0640(16) 0.0618(15) 0.0563(15) -0.0017(12) 0.0359(13) 0.0031(12)
C14 0.079(2) 0.097(2) 0.0630(17) -0.0128(17) 0.0438(16) -0.0214(18)
C15 0.079(2) 0.085(2) 0.103(3) 0.0017(19) 0.065(2) -0.0107(17)
C21 0.24(2) 0.105(12) 0.131(13) 0.000 0.116(16) 0.000
C22 0.133(11) 0.071(7) 0.060(6) 0.000 -0.004(7) 0.000

loop_
_atom_type_symbol
_atom_type_description
_atom_type_scat_dispersion_real
_atom_type_scat_dispersion_imag
_atom_type_scat_source
C C 0.0033 0.0016 'International Tables Vol C Tables 4.2.6.8 and 6.1.1.4'
H H 0.0000 0.0000 'International Tables Vol C Tables 4.2.6.8 and 6.1.1.4'
N N 0.0061 0.0033 'International Tables Vol C Tables 4.2.6.8 and 6.1.1.4'
O O 0.0106 0.0060 'International Tables Vol C Tables 4.2.6.8 and 6.1.1.4'
Cl Cl 0.1484 0.1585 'International Tables Vol C Tables 4.2.6.8 and 6.1.1.4'

loop_
_geom_angle_atom_site_label_1
_geom_angle_atom_site_label_2
_geom_angle_atom_site_label_3
_geom_angle
_geom_angle_site_symmetry_3
C22 Cl2 C21 45.1(8) .
C1 N1 C5 121.3(2) .
C10 O1 C14 116.8(2) .
C11 O2 C15 117.8(2) .
N1 C1 C2 120.5(2) .
C1 C2 C3 121.0(2) .
C2 C3 C4 116.8(2) .
C2 C3 C6 119.3(2) .
C4 C3 C6 123.8(2) .
C5 C4 C3 120.1(2) .
N1 C5 C4 120.3(2) .
C7 C6 C3 126.5(2) .
C6 C7 C8 125.9(2) .
C13 C8 C9 118.2(2) .
C13 C8 C7 119.9(2) .
C9 C8 C7 121.9(2) .
C10 C9 C8 121.2(2) .
O1 C10 C9 125.0(2) .
O1 C10 C11 115.3(2) .
C9 C10 C11 119.7(2) .
O2 C11 C12 125.2(2) .
O2 C11 C10 115.6(2) .
C12 C11 C10 119.3(2) .
C11 C12 C13 120.5(3) .
C8 C13 C12 121.0(3) .
Cl2 C21 Cl2 128.9(11) 2_756
Cl2 C22 Cl2 140.9(9) 2_756

loop_
_geom_bond_atom_site_label_1
_geom_bond_atom_site_label_2
_geom_bond_distance
_geom_bond_site_symmetry_2
Cl2 C22 1.684(7) .
Cl2 C21 1.759(7) .
N1 C1 1.341(3) .
N1 C5 1.342(4) .
O1 C10 1.363(3) .
O1 C14 1.427(4) .
O2 C11 1.360(3) .
O2 C15 1.431(4) .
C1 C2 1.355(4) .
C2 C3 1.397(4) .
C3 C4 1.404(3) .
C3 C6 1.465(4) .
C4 C5 1.371(4) .
C6 C7 1.323(4) .
C7 C8 1.462(4) .
C8 C13 1.384(4) .
C8 C9 1.406(4) .
C9 C10 1.380(4) .
C10 C11 1.407(4) .
C11 C12 1.383(4) .
C12 C13 1.390(4) .
C21 Cl2 1.759(7) 2_756
C22 Cl2 1.684(7) 2_756
